data_4084900
loop_
_publ_author_name
'Pospiech, Steffen'
'Bolte, Michael'
'Lerner, Hans-Wolfram'
'Wagner, Matthias'

_publ_section_title
;
 Insertion Reactions into the Boron--Boron Bonds of Barrelene-Type
 1,2-Diaminodiboranes(4)
;
_journal_issue 23
_journal_name_full Organometallics
_journal_page_first 6967
_journal_paper_doi 10.1021/om501087u
_journal_volume 33
_journal_year 2014
_chemical_formula_moiety 'C30 H52 B2 N2 P2 Pt'
_chemical_formula_sum 'C30 H52 B2 N2 P2 Pt'
_chemical_formula_weight 719.39
_chemical_name_systematic ?
_space_group_IT_number 14
_symmetry_cell_setting monoclinic
_symmetry_space_group_name_Hall '-P 2yn'
_symmetry_space_group_name_H-M 'P 1 21/n 1'
_atom_sites_solution_hydrogens geom
_atom_sites_solution_primary direct
_atom_sites_solution_secondary difmap
_audit_creation_method SHELXL-97
_cell_angle_alpha 90.00
_cell_angle_beta 90.179(5)
_cell_angle_gamma 90.00
_cell_formula_units_Z 4
_cell_length_a 9.9115(7)
_cell_length_b 18.8798(9)
_cell_length_c 16.9717(11)
_cell_measurement_reflns_used 25375
_cell_measurement_temperature 173(2)
_cell_measurement_theta_max 29.07
_cell_measurement_theta_min 3.22
_cell_volume 3175.9(3)
_computing_cell_refinement 'X-Area (Stoe & Cie, 2001)'
_computing_data_collection 'X-Area (Stoe & Cie, 2001)'
_computing_data_reduction 'X-Area (Stoe & Cie, 2001)'
_computing_molecular_graphics 'XP in SHELXTL-Plus (Sheldrick, 2008)'
_computing_structure_refinement 'SHELXL-97 (Sheldrick, 1997)'
_computing_structure_solution 'SHELXS-97 (Sheldrick, 1990)'
_diffrn_ambient_temperature 173(2)
_diffrn_measured_fraction_theta_full 0.999
_diffrn_measured_fraction_theta_max 0.999
_diffrn_measurement_device_type 'STOE IPDS II two-circle-diffractometer'
_diffrn_measurement_method \w
_diffrn_radiation_monochromator graphite
_diffrn_radiation_source 'fine-focus sealed tube'
_diffrn_radiation_type MoK\a
_diffrn_radiation_wavelength 0.71073
_diffrn_reflns_av_R_equivalents 0.0404
_diffrn_reflns_av_sigmaI/netI 0.0286
_diffrn_reflns_limit_h_max 11
_diffrn_reflns_limit_h_min -11
_diffrn_reflns_limit_k_max 22
_diffrn_reflns_limit_k_min 0
_diffrn_reflns_limit_l_max 20
_diffrn_reflns_limit_l_min 0
_diffrn_reflns_number 19918
_diffrn_reflns_theta_full 25.00
_diffrn_reflns_theta_max 25.03
_diffrn_reflns_theta_min 1.61
_diffrn_standards_number 0
_exptl_absorpt_coefficient_mu 4.541
_exptl_absorpt_correction_T_max 0.5491
_exptl_absorpt_correction_T_min 0.3965
_exptl_absorpt_correction_type multi-scan
_exptl_absorpt_process_details 'X-Area (Stoe & Cie, 2001)'
_exptl_crystal_colour colourless
_exptl_crystal_density_diffrn 1.505
_exptl_crystal_density_method 'not measured'
_exptl_crystal_description block
_exptl_crystal_F_000 1456
_exptl_crystal_size_max 0.25
_exptl_crystal_size_mid 0.20
_exptl_crystal_size_min 0.15
_refine_diff_density_max 1.252
_refine_diff_density_min -0.962
_refine_diff_density_rms 0.117
_refine_ls_extinction_method none
_refine_ls_goodness_of_fit_ref 1.094
_refine_ls_hydrogen_treatment constr
_refine_ls_matrix_type full
_refine_ls_number_parameters 338
_refine_ls_number_reflns 5614
_refine_ls_number_restraints 0
_refine_ls_restrained_S_all 1.094
_refine_ls_R_factor_all 0.0314
_refine_ls_R_factor_gt 0.0269
_refine_ls_shift/su_max 0.001
_refine_ls_shift/su_mean 0.000
_refine_ls_structure_factor_coef Fsqd
_refine_ls_weighting_details 'calc w=1/[\s^2^(Fo^2^)+(0.0440P)^2^+0.7310P] where P=(Fo^2^+2Fc^2^)/3'
_refine_ls_weighting_scheme calc
_refine_ls_wR_factor_gt 0.0672
_refine_ls_wR_factor_ref 0.0687
_reflns_number_gt 5058
_reflns_number_total 5614
_reflns_threshold_expression >2sigma(I)
_cod_data_source_file om501087u_si_002.cif
_cod_data_source_block wa1494
_cod_depositor_comments
;
The following automatic conversions were performed:

'_symmetry_cell_setting' value 'Monoclinic' changed to 'monoclinic'
according to
/home/saulius/struct/COD-crude-data--automatic-downloads/rss-feeds/ACS/lib/dictionaries/cif_core.dic
dictionary named 'cif_core.dic' version 2.4.2 from 2011-04-26.

Automatic conversion script
Id: cif_fix_values 2935 2014-11-11 08:27:57Z andrius 

 Adding full bibliography for 4084899--4084904.cif.
;
_cod_original_cell_volume 3175.8(3)
_cod_original_sg_symbol_H-M P21/n
_cod_database_code 4084900

loop_
_symmetry_equiv_pos_as_xyz
'x, y, z'
'-x+1/2, y+1/2, -z+1/2'
'-x, -y, -z'
'x-1/2, -y-1/2, z-1/2'

loop_
_atom_site_label
_atom_site_type_symbol
_atom_site_fract_x
_atom_site_fract_y
_atom_site_fract_z
_atom_site_U_iso_or_equiv
_atom_site_adp_type
_atom_site_occupancy
_atom_site_symmetry_multiplicity
_atom_site_calc_flag
_atom_site_refinement_flags
Pt1 Pt 0.357457(12) 0.393692(6) 0.284716(8) 0.01389(7) Uani 1 1 d .
B2 B 0.3695(4) 0.4600(2) 0.1847(2) 0.0159(8) Uani 1 1 d .
B1 B 0.1808(4) 0.4547(2) 0.2811(2) 0.0160(8) Uani 1 1 d .
N2 N 0.4595(3) 0.51811(16) 0.1767(2) 0.0199(7) Uani 1 1 d .
N1 N 0.1548(3) 0.51294(16) 0.3317(2) 0.0222(7) Uani 1 1 d .
P1 P 0.56294(10) 0.33591(5) 0.26513(6) 0.0176(2) Uani 1 1 d .
P2 P 0.27881(10) 0.32938(5) 0.39284(6) 0.0193(2) Uani 1 1 d .
C2 C 0.2719(4) 0.44183(19) 0.1096(2) 0.0175(7) Uani 1 1 d .
H2 H 0.3263 0.4422 0.0601 0.021 Uiso 1 1 calc R
C1 C 0.0636(4) 0.43207(19) 0.2190(2) 0.0171(7) Uani 1 1 d .
H1 H -0.0244 0.4258 0.2467 0.020 Uiso 1 1 calc R
C3 C 0.4869(5) 0.5567(2) 0.1043(3) 0.0299(10) Uani 1 1 d .
H3A H 0.4320 0.5370 0.0615 0.045 Uiso 1 1 calc R
H3B H 0.5827 0.5522 0.0912 0.045 Uiso 1 1 calc R
H3C H 0.4643 0.6068 0.1116 0.045 Uiso 1 1 calc R
C4 C 0.5390(4) 0.5454(2) 0.2420(3) 0.0261(9) Uani 1 1 d .
H4A H 0.5259 0.5153 0.2884 0.039 Uiso 1 1 calc R
H4B H 0.5101 0.5939 0.2541 0.039 Uiso 1 1 calc R
H4C H 0.6347 0.5456 0.2275 0.039 Uiso 1 1 calc R
C5 C 0.0273(5) 0.5499(3) 0.3400(3) 0.0372(11) Uani 1 1 d .
H5A H -0.0415 0.5265 0.3077 0.056 Uiso 1 1 calc R
H5B H 0.0378 0.5991 0.3226 0.056 Uiso 1 1 calc R
H5C H -0.0004 0.5492 0.3954 0.056 Uiso 1 1 calc R
C6 C 0.2585(5) 0.5458(2) 0.3799(3) 0.0381(11) Uani 1 1 d .
H6A H 0.3445 0.5213 0.3717 0.057 Uiso 1 1 calc R
H6B H 0.2332 0.5425 0.4356 0.057 Uiso 1 1 calc R
H6C H 0.2678 0.5957 0.3650 0.057 Uiso 1 1 calc R
C11 C 0.1591(4) 0.49584(19) 0.1030(2) 0.0199(8) Uani 1 1 d .
C12 C 0.0529(4) 0.49046(18) 0.1575(2) 0.0179(8) Uani 1 1 d .
C13 C -0.0563(4) 0.5361(2) 0.1505(3) 0.0284(9) Uani 1 1 d .
H13 H -0.1282 0.5330 0.1872 0.034 Uiso 1 1 calc R
C14 C -0.0622(5) 0.5866(2) 0.0904(3) 0.0333(11) Uani 1 1 d .
H14 H -0.1370 0.6178 0.0868 0.040 Uiso 1 1 calc R
C15 C 0.0396(5) 0.5908(2) 0.0371(3) 0.0316(11) Uani 1 1 d .
H15 H 0.0353 0.6247 -0.0042 0.038 Uiso 1 1 calc R
C16 C 0.1505(5) 0.5453(2) 0.0428(3) 0.0275(9) Uani 1 1 d .
H16 H 0.2207 0.5483 0.0050 0.033 Uiso 1 1 calc R
C21 C 0.2057(4) 0.3701(2) 0.1194(2) 0.0187(8) Uani 1 1 d .
C22 C 0.1014(4) 0.36505(19) 0.1749(2) 0.0179(8) Uani 1 1 d .
C23 C 0.0344(4) 0.3014(2) 0.1834(2) 0.0202(8) Uani 1 1 d .
H23 H -0.0368 0.2978 0.2205 0.024 Uiso 1 1 calc R
C24 C 0.0693(4) 0.2421(2) 0.1388(2) 0.0263(9) Uani 1 1 d .
H24 H 0.0231 0.1985 0.1459 0.032 Uiso 1 1 calc R
C25 C 0.1718(4) 0.2476(2) 0.0842(3) 0.0275(9) Uani 1 1 d .
H25 H 0.1953 0.2078 0.0529 0.033 Uiso 1 1 calc R
C26 C 0.2408(4) 0.3112(2) 0.0747(2) 0.0218(8) Uani 1 1 d .
H26 H 0.3121 0.3145 0.0376 0.026 Uiso 1 1 calc R
C31 C 0.5596(4) 0.2417(2) 0.2364(3) 0.0262(9) Uani 1 1 d .
H31A H 0.5144 0.2149 0.2789 0.031 Uiso 1 1 calc R
H31B H 0.5027 0.2373 0.1886 0.031 Uiso 1 1 calc R
C32 C 0.6950(5) 0.2060(2) 0.2196(3) 0.0346(11) Uani 1 1 d .
H32A H 0.6798 0.1565 0.2048 0.052 Uiso 1 1 calc R
H32B H 0.7518 0.2079 0.2670 0.052 Uiso 1 1 calc R
H32C H 0.7403 0.2307 0.1764 0.052 Uiso 1 1 calc R
C33 C 0.6772(5) 0.3339(2) 0.3506(3) 0.0314(10) Uani 1 1 d .
H33A H 0.6390 0.3022 0.3913 0.038 Uiso 1 1 calc R
H33B H 0.7651 0.3140 0.3342 0.038 Uiso 1 1 calc R
C34 C 0.7002(6) 0.4065(3) 0.3864(3) 0.0483(14) Uani 1 1 d .
H34A H 0.7615 0.4024 0.4315 0.072 Uiso 1 1 calc R
H34B H 0.6138 0.4262 0.4038 0.072 Uiso 1 1 calc R
H34C H 0.7402 0.4379 0.3468 0.072 Uiso 1 1 calc R
C35 C 0.6734(4) 0.3732(2) 0.1884(3) 0.0295(9) Uani 1 1 d .
H35A H 0.6825 0.4249 0.1968 0.035 Uiso 1 1 calc R
H35B H 0.7642 0.3518 0.1931 0.035 Uiso 1 1 calc R
C36 C 0.6184(5) 0.3598(3) 0.1064(3) 0.0381(11) Uani 1 1 d .
H36A H 0.6797 0.3803 0.0673 0.057 Uiso 1 1 calc R
H36B H 0.5292 0.3817 0.1012 0.057 Uiso 1 1 calc R
H36C H 0.6109 0.3086 0.0975 0.057 Uiso 1 1 calc R
C41 C 0.2921(4) 0.2325(2) 0.3866(3) 0.0269(9) Uani 1 1 d .
H41A H 0.3886 0.2193 0.3897 0.032 Uiso 1 1 calc R
H41B H 0.2465 0.2117 0.4329 0.032 Uiso 1 1 calc R
C42 C 0.2318(5) 0.1999(2) 0.3122(3) 0.0347(10) Uani 1 1 d .
H42A H 0.2435 0.1484 0.3137 0.052 Uiso 1 1 calc R
H42B H 0.2778 0.2191 0.2658 0.052 Uiso 1 1 calc R
H42C H 0.1354 0.2112 0.3092 0.052 Uiso 1 1 calc R
C43 C 0.0986(4) 0.3436(2) 0.4125(3) 0.0277(9) Uani 1 1 d .
H43A H 0.0861 0.3945 0.4247 0.033 Uiso 1 1 calc R
H43B H 0.0487 0.3340 0.3630 0.033 Uiso 1 1 calc R
C44 C 0.0314(5) 0.3012(3) 0.4777(4) 0.0472(14) Uani 1 1 d .
H44A H -0.0639 0.3146 0.4813 0.071 Uiso 1 1 calc R
H44B H 0.0764 0.3112 0.5280 0.071 Uiso 1 1 calc R
H44C H 0.0385 0.2506 0.4660 0.071 Uiso 1 1 calc R
C45 C 0.3564(5) 0.3406(2) 0.4905(3) 0.0328(10) Uani 1 1 d .
H45A H 0.3125 0.3071 0.5273 0.039 Uiso 1 1 calc R
H45B H 0.4525 0.3267 0.4867 0.039 Uiso 1 1 calc R
C46 C 0.3495(6) 0.4143(3) 0.5263(3) 0.0506(14) Uani 1 1 d .
H46A H 0.3942 0.4141 0.5779 0.076 Uiso 1 1 calc R
H46B H 0.2549 0.4282 0.5326 0.076 Uiso 1 1 calc R
H46C H 0.3951 0.4481 0.4915 0.076 Uiso 1 1 calc R

loop_
_atom_site_aniso_label
_atom_site_aniso_U_11
_atom_site_aniso_U_22
_atom_site_aniso_U_33
_atom_site_aniso_U_23
_atom_site_aniso_U_13
_atom_site_aniso_U_12
Pt1 0.01293(10) 0.01314(9) 0.01559(10) 0.00039(5) -0.00284(6) 0.00038(5)
B2 0.015(2) 0.0138(18) 0.019(2) -0.0008(15) 0.0005(15) 0.0021(16)
B1 0.021(2) 0.0144(18) 0.0122(19) 0.0024(15) -0.0002(16) 0.0001(16)
N2 0.0183(16) 0.0168(15) 0.0246(18) 0.0035(13) 0.0010(13) -0.0057(12)
N1 0.0268(18) 0.0165(15) 0.0232(18) -0.0043(13) -0.0051(14) 0.0050(13)
P1 0.0138(4) 0.0164(4) 0.0224(5) -0.0024(4) -0.0029(4) 0.0009(3)
P2 0.0199(5) 0.0195(4) 0.0183(5) 0.0060(4) -0.0010(4) 0.0030(4)
C2 0.0208(19) 0.0170(17) 0.0146(18) 0.0026(14) -0.0029(14) -0.0025(15)
C1 0.0114(17) 0.0192(17) 0.0205(19) 0.0038(15) -0.0027(14) 0.0005(14)
C3 0.033(2) 0.023(2) 0.034(2) 0.0048(17) 0.0054(19) -0.0107(17)
C4 0.025(2) 0.0177(18) 0.036(2) -0.0055(16) -0.0038(17) -0.0044(16)
C5 0.035(3) 0.034(2) 0.042(3) -0.010(2) 0.002(2) 0.016(2)
C6 0.044(3) 0.031(2) 0.038(3) -0.015(2) -0.015(2) 0.006(2)
C11 0.025(2) 0.0142(17) 0.021(2) -0.0013(14) -0.0116(15) -0.0029(15)
C12 0.0214(19) 0.0142(17) 0.0182(19) -0.0003(14) -0.0072(14) -0.0003(14)
C13 0.028(2) 0.0203(19) 0.037(2) -0.0013(18) -0.0130(18) 0.0036(17)
C14 0.038(3) 0.0144(18) 0.047(3) -0.0014(18) -0.025(2) 0.0049(18)
C15 0.045(3) 0.0136(17) 0.036(3) 0.0082(17) -0.024(2) -0.0092(18)
C16 0.035(2) 0.0190(19) 0.028(2) 0.0044(16) -0.0153(18) -0.0088(17)
C21 0.0176(19) 0.0200(18) 0.0184(19) 0.0021(15) -0.0076(15) -0.0013(15)
C22 0.0156(18) 0.0169(18) 0.021(2) 0.0009(15) -0.0077(14) 0.0017(14)
C23 0.0179(19) 0.0209(18) 0.022(2) 0.0052(15) -0.0043(15) -0.0002(15)
C24 0.032(2) 0.0147(18) 0.032(2) -0.0001(16) -0.0124(18) -0.0055(16)
C25 0.035(2) 0.0168(18) 0.031(2) -0.0077(16) -0.0076(18) 0.0030(17)
C26 0.025(2) 0.0219(19) 0.0183(19) -0.0027(15) -0.0047(15) 0.0001(16)
C31 0.021(2) 0.0207(19) 0.037(2) -0.0016(17) 0.0019(17) -0.0023(16)
C32 0.027(2) 0.0192(19) 0.058(3) -0.006(2) 0.006(2) 0.0046(18)
C33 0.028(2) 0.033(2) 0.033(2) -0.0089(18) -0.0128(18) 0.0116(18)
C34 0.041(3) 0.057(3) 0.046(3) -0.023(3) -0.028(2) 0.009(3)
C35 0.019(2) 0.0214(19) 0.048(3) 0.0033(19) 0.0058(19) -0.0030(16)
C36 0.046(3) 0.036(2) 0.032(3) 0.007(2) 0.014(2) 0.002(2)
C41 0.030(2) 0.0221(19) 0.029(2) 0.0094(17) 0.0005(18) 0.0041(17)
C42 0.038(3) 0.022(2) 0.045(3) 0.0043(18) -0.005(2) -0.0035(18)
C43 0.024(2) 0.029(2) 0.031(2) 0.0144(17) 0.0043(17) 0.0050(17)
C44 0.031(3) 0.051(3) 0.060(4) 0.027(3) 0.020(2) 0.007(2)
C45 0.039(3) 0.037(2) 0.022(2) 0.0026(18) -0.0051(18) 0.005(2)
C46 0.067(4) 0.058(3) 0.027(3) -0.010(2) -0.009(2) 0.006(3)

loop_
_atom_type_symbol
_atom_type_description
_atom_type_scat_dispersion_real
_atom_type_scat_dispersion_imag
_atom_type_scat_source
C C 0.0033 0.0016 'International Tables Vol C Tables 4.2.6.8 and 6.1.1.4'
H H 0.0000 0.0000 'International Tables Vol C Tables 4.2.6.8 and 6.1.1.4'
B B 0.0013 0.0007 'International Tables Vol C Tables 4.2.6.8 and 6.1.1.4'
N N 0.0061 0.0033 'International Tables Vol C Tables 4.2.6.8 and 6.1.1.4'
P P 0.1023 0.0942 'International Tables Vol C Tables 4.2.6.8 and 6.1.1.4'
Pt Pt -1.7033 8.3905 'International Tables Vol C Tables 4.2.6.8 and 6.1.1.4'

loop_
_geom_angle_atom_site_label_1
_geom_angle_atom_site_label_2
_geom_angle_atom_site_label_3
_geom_angle
B1 Pt1 B2 72.57(15)
B1 Pt1 P1 168.88(11)
B2 Pt1 P1 96.37(11)
B1 Pt1 P2 91.58(11)
B2 Pt1 P2 163.49(12)
P1 Pt1 P2 99.34(3)
N2 B2 C2 117.3(3)
N2 B2 Pt1 124.8(3)
C2 B2 Pt1 117.9(3)
N1 B1 C1 117.7(3)
N1 B1 Pt1 124.2(3)
C1 B1 Pt1 118.1(3)
B2 N2 C4 122.8(3)
B2 N2 C3 125.9(3)
C4 N2 C3 111.4(3)
B1 N1 C6 122.8(3)
B1 N1 C5 126.3(4)
C6 N1 C5 110.8(3)
C33 P1 C35 101.5(2)
C33 P1 C31 101.5(2)
C35 P1 C31 101.1(2)
C33 P1 Pt1 115.65(15)
C35 P1 Pt1 116.23(15)
C31 P1 Pt1 118.23(14)
C43 P2 C41 103.1(2)
C43 P2 C45 102.9(2)
C41 P2 C45 97.8(2)
C43 P2 Pt1 113.16(13)
C41 P2 Pt1 116.61(14)
C45 P2 Pt1 120.61(16)
C11 C2 C21 106.9(3)
C11 C2 B2 110.5(3)
C21 C2 B2 110.9(3)
C11 C2 H2 109.5
C21 C2 H2 109.5
B2 C2 H2 109.5
C22 C1 C12 106.4(3)
C22 C1 B1 111.3(3)
C12 C1 B1 107.6(3)
C22 C1 H1 110.5
C12 C1 H1 110.5
B1 C1 H1 110.5
N2 C3 H3A 109.5
N2 C3 H3B 109.5
H3A C3 H3B 109.5
N2 C3 H3C 109.5
H3A C3 H3C 109.5
H3B C3 H3C 109.5
N2 C4 H4A 109.5
N2 C4 H4B 109.5
H4A C4 H4B 109.5
N2 C4 H4C 109.5
H4A C4 H4C 109.5
H4B C4 H4C 109.5
N1 C5 H5A 109.5
N1 C5 H5B 109.5
H5A C5 H5B 109.5
N1 C5 H5C 109.5
H5A C5 H5C 109.5
H5B C5 H5C 109.5
N1 C6 H6A 109.5
N1 C6 H6B 109.5
H6A C6 H6B 109.5
N1 C6 H6C 109.5
H6A C6 H6C 109.5
H6B C6 H6C 109.5
C16 C11 C12 119.2(4)
C16 C11 C2 123.4(4)
C12 C11 C2 117.1(3)
C13 C12 C11 118.9(4)
C13 C12 C1 124.1(4)
C11 C12 C1 116.9(3)
C12 C13 C14 121.1(4)
C12 C13 H13 119.4
C14 C13 H13 119.4
C15 C14 C13 119.8(4)
C15 C14 H14 120.1
C13 C14 H14 120.1
C14 C15 C16 120.2(4)
C14 C15 H15 119.9
C16 C15 H15 119.9
C11 C16 C15 120.8(4)
C11 C16 H16 119.6
C15 C16 H16 119.6
C26 C21 C22 119.8(4)
C26 C21 C2 123.0(4)
C22 C21 C2 117.1(3)
C23 C22 C21 119.0(3)
C23 C22 C1 123.7(3)
C21 C22 C1 117.2(3)
C22 C23 C24 121.4(4)
C22 C23 H23 119.3
C24 C23 H23 119.3
C25 C24 C23 119.2(4)
C25 C24 H24 120.4
C23 C24 H24 120.4
C24 C25 C26 120.4(4)
C24 C25 H25 119.8
C26 C25 H25 119.8
C25 C26 C21 120.2(4)
C25 C26 H26 119.9
C21 C26 H26 119.9
C32 C31 P1 117.3(3)
C32 C31 H31A 108.0
P1 C31 H31A 108.0
C32 C31 H31B 108.0
P1 C31 H31B 108.0
H31A C31 H31B 107.2
C31 C32 H32A 109.5
C31 C32 H32B 109.5
H32A C32 H32B 109.5
C31 C32 H32C 109.5
H32A C32 H32C 109.5
H32B C32 H32C 109.5
C34 C33 P1 112.9(3)
C34 C33 H33A 109.0
P1 C33 H33A 109.0
C34 C33 H33B 109.0
P1 C33 H33B 109.0
H33A C33 H33B 107.8
C33 C34 H34A 109.5
C33 C34 H34B 109.5
H34A C34 H34B 109.5
C33 C34 H34C 109.5
H34A C34 H34C 109.5
H34B C34 H34C 109.5
C36 C35 P1 111.9(3)
C36 C35 H35A 109.2
P1 C35 H35A 109.2
C36 C35 H35B 109.2
P1 C35 H35B 109.2
H35A C35 H35B 107.9
C35 C36 H36A 109.5
C35 C36 H36B 109.5
H36A C36 H36B 109.5
C35 C36 H36C 109.5
H36A C36 H36C 109.5
H36B C36 H36C 109.5
C42 C41 P2 115.0(3)
C42 C41 H41A 108.5
P2 C41 H41A 108.5
C42 C41 H41B 108.5
P2 C41 H41B 108.5
H41A C41 H41B 107.5
C41 C42 H42A 109.5
C41 C42 H42B 109.5
H42A C42 H42B 109.5
C41 C42 H42C 109.5
H42A C42 H42C 109.5
H42B C42 H42C 109.5
C44 C43 P2 118.9(3)
C44 C43 H43A 107.6
P2 C43 H43A 107.6
C44 C43 H43B 107.6
P2 C43 H43B 107.6
H43A C43 H43B 107.0
C43 C44 H44A 109.5
C43 C44 H44B 109.5
H44A C44 H44B 109.5
C43 C44 H44C 109.5
H44A C44 H44C 109.5
H44B C44 H44C 109.5
C46 C45 P2 116.5(3)
C46 C45 H45A 108.2
P2 C45 H45A 108.2
C46 C45 H45B 108.2
P2 C45 H45B 108.2
H45A C45 H45B 107.3
C45 C46 H46A 109.5
C45 C46 H46B 109.5
H46A C46 H46B 109.5
C45 C46 H46C 109.5
H46A C46 H46C 109.5
H46B C46 H46C 109.5

loop_
_geom_bond_atom_site_label_1
_geom_bond_atom_site_label_2
_geom_bond_distance
Pt1 B1 2.096(4)
Pt1 B2 2.113(4)
Pt1 P1 2.3351(10)
Pt1 P2 2.3363(10)
B2 N2 1.421(5)
B2 C2 1.635(5)
B1 N1 1.420(5)
B1 C1 1.623(5)
N2 C4 1.452(5)
N2 C3 1.454(5)
N1 C6 1.451(5)
N1 C5 1.450(5)
P1 C33 1.838(4)
P1 C35 1.844(4)
P1 C31 1.844(4)
P2 C43 1.838(4)
P2 C41 1.836(4)
P2 C45 1.837(4)
C2 C11 1.516(5)
C2 C21 1.514(5)
C2 H2 1.0000
C1 C22 1.518(5)
C1 C12 1.522(5)
C1 H1 1.0000
C3 H3A 0.9800
C3 H3B 0.9800
C3 H3C 0.9800
C4 H4A 0.9800
C4 H4B 0.9800
C4 H4C 0.9800
C5 H5A 0.9800
C5 H5B 0.9800
C5 H5C 0.9800
C6 H6A 0.9800
C6 H6B 0.9800
C6 H6C 0.9800
C11 C16 1.387(6)
C11 C12 1.407(6)
C12 C13 1.389(6)
C13 C14 1.397(6)
C13 H13 0.9500
C14 C15 1.359(7)
C14 H14 0.9500
C15 C16 1.398(7)
C15 H15 0.9500
C16 H16 0.9500
C21 C26 1.391(5)
C21 C22 1.404(5)
C22 C23 1.381(5)
C23 C24 1.395(6)
C23 H23 0.9500
C24 C25 1.382(6)
C24 H24 0.9500
C25 C26 1.392(6)
C25 H25 0.9500
C26 H26 0.9500
C31 C32 1.530(6)
C31 H31A 0.9900
C31 H31B 0.9900
C32 H32A 0.9800
C32 H32B 0.9800
C32 H32C 0.9800
C33 C34 1.516(6)
C33 H33A 0.9900
C33 H33B 0.9900
C34 H34A 0.9800
C34 H34B 0.9800
C34 H34C 0.9800
C35 C36 1.515(7)
C35 H35A 0.9900
C35 H35B 0.9900
C36 H36A 0.9800
C36 H36B 0.9800
C36 H36C 0.9800
C41 C42 1.526(6)
C41 H41A 0.9900
C41 H41B 0.9900
C42 H42A 0.9800
C42 H42B 0.9800
C42 H42C 0.9800
C43 C44 1.521(6)
C43 H43A 0.9900
C43 H43B 0.9900
C44 H44A 0.9800
C44 H44B 0.9800
C44 H44C 0.9800
C45 C46 1.521(7)
C45 H45A 0.9900
C45 H45B 0.9900
C46 H46A 0.9800
C46 H46B 0.9800
C46 H46C 0.9800

loop_
_geom_torsion_atom_site_label_1
_geom_torsion_atom_site_label_2
_geom_torsion_atom_site_label_3
_geom_torsion_atom_site_label_4
_geom_torsion
B1 Pt1 B2 N2 110.1(3)
P1 Pt1 B2 N2 -71.1(3)
P2 Pt1 B2 N2 126.8(4)
B1 Pt1 B2 C2 -72.1(3)
P1 Pt1 B2 C2 106.8(3)
P2 Pt1 B2 C2 -55.3(5)
B2 Pt1 B1 N1 -105.1(3)
P1 Pt1 B1 N1 -111.1(6)
P2 Pt1 B1 N1 79.6(3)
B2 Pt1 B1 C1 77.5(3)
P1 Pt1 B1 C1 71.5(7)
P2 Pt1 B1 C1 -97.9(3)
C2 B2 N2 C4 172.0(3)
Pt1 B2 N2 C4 -10.2(5)
C2 B2 N2 C3 -9.4(5)
Pt1 B2 N2 C3 168.5(3)
C1 B1 N1 C6 -169.2(4)
Pt1 B1 N1 C6 13.4(6)
C1 B1 N1 C5 7.5(6)
Pt1 B1 N1 C5 -170.0(3)
B1 Pt1 P1 C33 134.6(6)
B2 Pt1 P1 C33 128.8(2)
P2 Pt1 P1 C33 -56.22(18)
B1 Pt1 P1 C35 15.7(6)
B2 Pt1 P1 C35 9.9(2)
P2 Pt1 P1 C35 -175.13(17)
B1 Pt1 P1 C31 -104.8(6)
B2 Pt1 P1 C31 -110.5(2)
P2 Pt1 P1 C31 64.40(17)
B1 Pt1 P2 C43 12.3(2)
B2 Pt1 P2 C43 -3.7(4)
P1 Pt1 P2 C43 -165.66(17)
B1 Pt1 P2 C41 131.6(2)
B2 Pt1 P2 C41 115.6(4)
P1 Pt1 P2 C41 -46.35(17)
B1 Pt1 P2 C45 -110.2(2)
B2 Pt1 P2 C45 -126.1(4)
P1 Pt1 P2 C45 71.92(18)
N2 B2 C2 C11 -74.4(4)
Pt1 B2 C2 C11 107.6(3)
N2 B2 C2 C21 167.3(3)
Pt1 B2 C2 C21 -10.7(4)
N1 B1 C1 C22 -174.6(3)
Pt1 B1 C1 C22 3.0(4)
N1 B1 C1 C12 69.2(4)
Pt1 B1 C1 C12 -113.2(3)
C21 C2 C11 C16 -128.5(4)
B2 C2 C11 C16 110.7(4)
C21 C2 C11 C12 45.7(4)
B2 C2 C11 C12 -75.1(4)
C16 C11 C12 C13 -1.5(5)
C2 C11 C12 C13 -176.1(3)
C16 C11 C12 C1 176.1(3)
C2 C11 C12 C1 1.6(5)
C22 C1 C12 C13 130.0(4)
B1 C1 C12 C13 -110.7(4)
C22 C1 C12 C11 -47.5(4)
B1 C1 C12 C11 71.8(4)
C11 C12 C13 C14 0.3(6)
C1 C12 C13 C14 -177.1(4)
C12 C13 C14 C15 0.8(6)
C13 C14 C15 C16 -0.7(6)
C12 C11 C16 C15 1.7(6)
C2 C11 C16 C15 175.9(4)
C14 C15 C16 C11 -0.6(6)
C11 C2 C21 C26 130.9(4)
B2 C2 C21 C26 -108.6(4)
C11 C2 C21 C22 -47.0(4)
B2 C2 C21 C22 73.5(4)
C26 C21 C22 C23 -0.6(5)
C2 C21 C22 C23 177.4(3)
C26 C21 C22 C1 -177.2(3)
C2 C21 C22 C1 0.7(5)
C12 C1 C22 C23 -130.1(4)
B1 C1 C22 C23 113.0(4)
C12 C1 C22 C21 46.4(4)
B1 C1 C22 C21 -70.6(4)
C21 C22 C23 C24 0.7(5)
C1 C22 C23 C24 177.1(4)
C22 C23 C24 C25 -0.9(6)
C23 C24 C25 C26 1.0(6)
C24 C25 C26 C21 -0.9(6)
C22 C21 C26 C25 0.7(6)
C2 C21 C26 C25 -177.1(3)
C33 P1 C31 C32 -55.5(4)
C35 P1 C31 C32 48.8(4)
Pt1 P1 C31 C32 176.9(3)
C35 P1 C33 C34 75.3(4)
C31 P1 C33 C34 179.2(4)
Pt1 P1 C33 C34 -51.4(4)
C33 P1 C35 C36 162.3(3)
C31 P1 C35 C36 58.0(3)
Pt1 P1 C35 C36 -71.3(3)
C43 P2 C41 C42 72.6(4)
C45 P2 C41 C42 177.9(3)
Pt1 P2 C41 C42 -52.0(4)
C41 P2 C43 C44 49.0(5)
C45 P2 C43 C44 -52.3(5)
Pt1 P2 C43 C44 175.9(4)
C43 P2 C45 C46 -66.2(4)
C41 P2 C45 C46 -171.7(4)
Pt1 P2 C45 C46 61.0(5)
